data_4074379
loop_
_publ_author_name
'Joung, Ui Gab'
'Wu, Chun Ji'
'Lee, Sang Hoon'
'Lee, Choong Hoon'
'Lee, Eun Jung'
'Han, Won-Sik'
'Kang, Sang Ook'
'Lee, Bun Yeoul'

_publ_section_title
;
 Phenylene-Bridged Cp/Carboxamide Ligands for Titanium Complexes of
 Various Binding Modes and Their Ethylene/1-Octene Copolymerization
;
_journal_issue 21
_journal_name_full Organometallics
_journal_page_first 5122
_journal_paper_doi 10.1021/om060604x
_journal_volume 25
_journal_year 2006
_chemical_formula_sum 'C18 H21 Cl4 N Ti'
_chemical_formula_weight 441.06
_chemical_name_systematic
;
 ?
;
_space_group_IT_number 14
_symmetry_space_group_name_Hall '-P 2yn'
_symmetry_space_group_name_H-M 'P 1 21/n 1'
_atom_sites_solution_hydrogens geom
_atom_sites_solution_primary direct
_atom_sites_solution_secondary difmap
_audit_creation_method SHELXL-97
_cell_angle_alpha 90.00
_cell_angle_beta 108.4470(10)
_cell_angle_gamma 90.00
_cell_formula_units_Z 4
_cell_length_a 16.3487(9)
_cell_length_b 7.8575(4)
_cell_length_c 17.2294(9)
_cell_measurement_temperature 233(2)
_cell_volume 2099.56(19)
_computing_structure_refinement 'SHELXL-97 (Sheldrick, 1997)'
_diffrn_ambient_temperature 233(2)
_diffrn_measured_fraction_theta_full 0.997
_diffrn_measured_fraction_theta_max 0.997
_diffrn_radiation_monochromator graphite
_diffrn_radiation_source 'fine-focus sealed tube'
_diffrn_radiation_type MoK\a
_diffrn_radiation_wavelength 0.71073
_diffrn_reflns_av_R_equivalents 0.0476
_diffrn_reflns_av_sigmaI/netI 0.0882
_diffrn_reflns_limit_h_max 21
_diffrn_reflns_limit_h_min -21
_diffrn_reflns_limit_k_max 10
_diffrn_reflns_limit_k_min -10
_diffrn_reflns_limit_l_max 22
_diffrn_reflns_limit_l_min -22
_diffrn_reflns_number 21020
_diffrn_reflns_theta_full 28.32
_diffrn_reflns_theta_max 28.32
_diffrn_reflns_theta_min 1.50
_exptl_absorpt_coefficient_mu 0.917
_exptl_crystal_density_diffrn 1.395
_exptl_crystal_density_method 'not measured'
_exptl_crystal_F_000 904
_refine_diff_density_max 0.380
_refine_diff_density_min -0.419
_refine_diff_density_rms 0.065
_refine_ls_extinction_method none
_refine_ls_goodness_of_fit_ref 1.093
_refine_ls_hydrogen_treatment mixed
_refine_ls_matrix_type full
_refine_ls_number_parameters 222
_refine_ls_number_reflns 5213
_refine_ls_number_restraints 0
_refine_ls_restrained_S_all 1.093
_refine_ls_R_factor_all 0.1017
_refine_ls_R_factor_gt 0.0463
_refine_ls_shift/su_max 0.007
_refine_ls_shift/su_mean 0.000
_refine_ls_structure_factor_coef Fsqd
_refine_ls_weighting_details 'calc w=1/[\s^2^(Fo^2^)+(0.0000P)^2^+1.3325P] where P=(Fo^2^+2Fc^2^)/3'
_refine_ls_weighting_scheme calc
_refine_ls_wR_factor_gt 0.1128
_refine_ls_wR_factor_ref 0.1514
_reflns_number_gt 3048
_reflns_number_total 5213
_reflns_threshold_expression >2sigma(I)
_cod_data_source_file om060604xsi20060704_112157.cif
_cod_data_source_block kor490
_cod_database_code 4074379

loop_
_symmetry_equiv_pos_as_xyz
'x, y, z'
'-x+1/2, y+1/2, -z+1/2'
'-x, -y, -z'
'x-1/2, -y-1/2, z-1/2'

loop_
_atom_site_label
_atom_site_type_symbol
_atom_site_fract_x
_atom_site_fract_y
_atom_site_fract_z
_atom_site_U_iso_or_equiv
_atom_site_adp_type
_atom_site_occupancy
_atom_site_symmetry_multiplicity
_atom_site_calc_flag
_atom_site_refinement_flags
Ti1 Ti 0.90081(4) 0.22517(7) 0.21467(3) 0.04273(18) Uani 1 1 d .
Cl1 Cl 0.85649(7) 0.49448(12) 0.18897(7) 0.0725(3) Uani 1 1 d .
Cl2 Cl 0.91228(11) 0.18728(18) 0.34520(6) 0.1020(5) Uani 1 1 d .
Cl3 Cl 1.03693(6) 0.24309(15) 0.21508(7) 0.0702(3) Uani 1 1 d .
Cl4 Cl 0.78640(6) -0.15038(12) -0.12784(6) 0.0638(3) Uani 1 1 d .
N N 0.69875(16) 0.0757(3) -0.07257(15) 0.0420(6) Uani 1 1 d .
C1 C 0.76384(19) 0.1957(4) -0.07153(19) 0.0389(7) Uani 1 1 d .
C2 C 0.82793(18) 0.2308(4) 0.00272(18) 0.0361(6) Uani 1 1 d .
C3 C 0.8896(2) 0.3517(4) 0.0021(2) 0.0480(8) Uani 1 1 d .
H3 H 0.9335 0.3773 0.0510 0.058 Uiso 1 1 calc R
C4 C 0.8878(2) 0.4352(5) -0.0690(2) 0.0522(9) Uani 1 1 d .
H4 H 0.9298 0.5178 -0.0677 0.063 Uiso 1 1 calc R
C5 C 0.8256(2) 0.3985(4) -0.1408(2) 0.0485(8) Uani 1 1 d .
H5 H 0.8253 0.4542 -0.1892 0.058 Uiso 1 1 calc R
C6 C 0.7629(2) 0.2797(4) -0.1426(2) 0.0471(8) Uani 1 1 d .
H6 H 0.7196 0.2555 -0.1921 0.056 Uiso 1 1 calc R
C7 C 0.6996(2) -0.0737(4) -0.09552(18) 0.0427(7) Uani 1 1 d .
C8 C 0.6318(2) -0.2056(4) -0.0965(2) 0.0523(8) Uani 1 1 d .
C9 C 0.5604(3) -0.1235(6) -0.0707(3) 0.0778(13) Uani 1 1 d .
H9A H 0.5844 -0.0761 -0.0162 0.117 Uiso 1 1 calc R
H9B H 0.5174 -0.2084 -0.0706 0.117 Uiso 1 1 calc R
H9C H 0.5338 -0.0335 -0.1089 0.117 Uiso 1 1 calc R
C10 C 0.5952(3) -0.2794(6) -0.1824(3) 0.0885(15) Uani 1 1 d .
H10A H 0.5680 -0.1895 -0.2204 0.133 Uiso 1 1 calc R
H10B H 0.5528 -0.3661 -0.1827 0.133 Uiso 1 1 calc R
H10C H 0.6415 -0.3296 -0.1987 0.133 Uiso 1 1 calc R
C11 C 0.6736(3) -0.3472(5) -0.0359(3) 0.0729(12) Uani 1 1 d .
H11A H 0.7181 -0.4024 -0.0530 0.109 Uiso 1 1 calc R
H11B H 0.6302 -0.4301 -0.0344 0.109 Uiso 1 1 calc R
H11C H 0.6990 -0.2987 0.0182 0.109 Uiso 1 1 calc R
C12 C 0.82809(18) 0.1355(4) 0.07718(17) 0.0357(6) Uani 1 1 d .
C13 C 0.7649(2) 0.1494(4) 0.11805(19) 0.0426(7) Uani 1 1 d .
C14 C 0.7886(2) 0.0322(4) 0.1830(2) 0.0502(8) Uani 1 1 d .
H14 H 0.7589 0.0144 0.2210 0.060 Uiso 1 1 calc R
C15 C 0.8630(2) -0.0535(4) 0.1823(2) 0.0498(8) Uani 1 1 d .
H15 H 0.8917 -0.1375 0.2199 0.060 Uiso 1 1 calc R
C16 C 0.8882(2) 0.0059(4) 0.11646(19) 0.0419(7) Uani 1 1 d .
C17 C 0.6871(2) 0.2602(5) 0.0943(3) 0.0638(10) Uani 1 1 d .
H17A H 0.6439 0.2116 0.0472 0.096 Uiso 1 1 calc R
H17B H 0.7027 0.3728 0.0806 0.096 Uiso 1 1 calc R
H17C H 0.6641 0.2684 0.1396 0.096 Uiso 1 1 calc R
C18 C 0.9587(3) -0.0649(5) 0.0881(2) 0.0664(11) Uani 1 1 d .
H18A H 1.0011 -0.1208 0.1335 0.100 Uiso 1 1 calc R
H18B H 0.9861 0.0267 0.0678 0.100 Uiso 1 1 calc R
H18C H 0.9347 -0.1467 0.0447 0.100 Uiso 1 1 calc R

loop_
_atom_site_aniso_label
_atom_site_aniso_U_11
_atom_site_aniso_U_22
_atom_site_aniso_U_33
_atom_site_aniso_U_23
_atom_site_aniso_U_13
_atom_site_aniso_U_12
Ti1 0.0504(4) 0.0411(3) 0.0396(3) -0.0031(2) 0.0183(3) -0.0071(3)
Cl1 0.0898(8) 0.0379(5) 0.1033(8) -0.0086(5) 0.0498(6) -0.0036(5)
Cl2 0.1609(13) 0.1078(9) 0.0449(6) -0.0146(6) 0.0433(7) -0.0583(9)
Cl3 0.0418(5) 0.0906(8) 0.0709(6) 0.0036(5) 0.0076(4) -0.0084(5)
Cl4 0.0683(6) 0.0548(5) 0.0759(6) -0.0131(5) 0.0335(5) -0.0004(5)
N 0.0404(14) 0.0414(15) 0.0421(15) -0.0007(12) 0.0100(11) -0.0052(11)
C1 0.0387(16) 0.0360(16) 0.0422(17) -0.0001(13) 0.0132(13) 0.0001(13)
C2 0.0333(15) 0.0387(16) 0.0385(15) 0.0008(12) 0.0144(12) 0.0001(12)
C3 0.0372(17) 0.060(2) 0.0440(18) 0.0057(15) 0.0090(14) -0.0111(15)
C4 0.0452(19) 0.061(2) 0.052(2) 0.0079(17) 0.0181(16) -0.0107(16)
C5 0.056(2) 0.051(2) 0.0429(18) 0.0083(15) 0.0215(16) -0.0018(16)
C6 0.0515(19) 0.0477(18) 0.0381(17) -0.0001(14) 0.0087(14) 0.0010(15)
C7 0.0443(17) 0.0452(18) 0.0357(16) 0.0008(13) 0.0085(13) -0.0021(14)
C8 0.051(2) 0.0439(19) 0.057(2) 0.0025(16) 0.0095(16) -0.0112(16)
C9 0.051(2) 0.067(3) 0.118(4) 0.008(3) 0.032(2) -0.009(2)
C10 0.097(4) 0.087(3) 0.068(3) -0.014(2) 0.007(2) -0.049(3)
C11 0.081(3) 0.057(2) 0.086(3) 0.023(2) 0.034(2) 0.002(2)
C12 0.0346(15) 0.0362(16) 0.0363(15) -0.0012(12) 0.0114(12) -0.0022(12)
C13 0.0397(17) 0.0450(18) 0.0474(18) -0.0011(14) 0.0199(14) -0.0054(14)
C14 0.054(2) 0.0499(19) 0.053(2) 0.0014(16) 0.0255(16) -0.0148(16)
C15 0.068(2) 0.0321(16) 0.0461(19) 0.0044(14) 0.0140(17) -0.0029(15)
C16 0.0446(17) 0.0374(16) 0.0402(16) -0.0024(13) 0.0087(14) 0.0041(13)
C17 0.044(2) 0.082(3) 0.071(3) 0.004(2) 0.0271(18) 0.0132(19)
C18 0.069(2) 0.076(3) 0.056(2) -0.0011(19) 0.0206(19) 0.031(2)

loop_
_atom_type_symbol
_atom_type_description
_atom_type_scat_dispersion_real
_atom_type_scat_dispersion_imag
_atom_type_scat_source
C C 0.0033 0.0016 'International Tables Vol C Tables 4.2.6.8 and 6.1.1.4'
H H 0.0000 0.0000 'International Tables Vol C Tables 4.2.6.8 and 6.1.1.4'
N N 0.0061 0.0033 'International Tables Vol C Tables 4.2.6.8 and 6.1.1.4'
Cl Cl 0.1484 0.1585 'International Tables Vol C Tables 4.2.6.8 and 6.1.1.4'
Ti Ti 0.2776 0.4457 'International Tables Vol C Tables 4.2.6.8 and 6.1.1.4'

loop_
_geom_angle_atom_site_label_1
_geom_angle_atom_site_label_2
_geom_angle_atom_site_label_3
_geom_angle
Cl2 Ti1 Cl3 103.98(6)
Cl2 Ti1 Cl1 104.25(6)
Cl3 Ti1 Cl1 101.63(5)
Cl2 Ti1 C15 92.76(9)
Cl3 Ti1 C15 104.66(10)
Cl1 Ti1 C15 144.05(10)
Cl2 Ti1 C14 87.55(9)
Cl3 Ti1 C14 139.53(10)
Cl1 Ti1 C14 113.05(10)
C15 Ti1 C14 35.24(12)
Cl2 Ti1 C16 125.80(9)
Cl3 Ti1 C16 84.83(9)
Cl1 Ti1 C16 126.54(8)
C15 Ti1 C16 34.90(11)
C14 Ti1 C16 58.15(12)
Cl2 Ti1 C13 115.75(9)
Cl3 Ti1 C13 136.46(8)
Cl1 Ti1 C13 85.77(9)
C15 Ti1 C13 58.28(12)
C14 Ti1 C13 34.76(11)
C16 Ti1 C13 58.13(11)
Cl2 Ti1 C12 145.07(8)
Cl3 Ti1 C12 101.80(8)
Cl1 Ti1 C12 93.10(8)
C15 Ti1 C12 57.87(11)
C14 Ti1 C12 57.64(11)
C16 Ti1 C12 34.82(10)
C13 Ti1 C12 34.67(10)
C7 N C1 123.3(3)
C6 C1 C2 120.6(3)
C6 C1 N 120.5(3)
C2 C1 N 119.0(3)
C3 C2 C1 117.6(3)
C3 C2 C12 123.3(3)
C1 C2 C12 119.1(3)
C4 C3 C2 121.4(3)
C5 C4 C3 120.3(3)
C4 C5 C6 120.0(3)
C5 C6 C1 120.1(3)
N C7 C8 124.7(3)
N C7 Cl4 120.6(3)
C8 C7 Cl4 114.6(2)
C7 C8 C9 109.5(3)
C7 C8 C10 109.4(3)
C9 C8 C10 110.1(4)
C7 C8 C11 108.9(3)
C9 C8 C11 109.2(3)
C10 C8 C11 109.8(3)
C13 C12 C16 108.5(3)
C13 C12 C2 125.8(3)
C16 C12 C2 125.6(3)
C13 C12 Ti1 72.52(17)
C16 C12 Ti1 71.91(17)
C2 C12 Ti1 124.81(19)
C14 C13 C12 106.4(3)
C14 C13 C17 126.7(3)
C12 C13 C17 126.8(3)
C14 C13 Ti1 69.39(18)
C12 C13 Ti1 72.82(17)
C17 C13 Ti1 124.8(2)
C15 C14 C13 109.3(3)
C15 C14 Ti1 71.86(19)
C13 C14 Ti1 75.84(18)
C14 C15 C16 109.1(3)
C14 C15 Ti1 72.90(19)
C16 C15 Ti1 75.75(18)
C15 C16 C12 106.7(3)
C15 C16 C18 126.5(3)
C12 C16 C18 126.6(3)
C15 C16 Ti1 69.35(18)
C12 C16 Ti1 73.27(17)
C18 C16 Ti1 126.9(2)

loop_
_geom_bond_atom_site_label_1
_geom_bond_atom_site_label_2
_geom_bond_distance
Ti1 Cl2 2.2170(12)
Ti1 Cl3 2.2276(11)
Ti1 Cl1 2.2352(11)
Ti1 C15 2.295(3)
Ti1 C14 2.309(3)
Ti1 C16 2.378(3)
Ti1 C13 2.391(3)
Ti1 C12 2.395(3)
Cl4 C7 1.785(3)
N C7 1.240(4)
N C1 1.417(4)
C1 C6 1.388(4)
C1 C2 1.401(4)
C2 C3 1.388(4)
C2 C12 1.485(4)
C3 C4 1.381(4)
C4 C5 1.362(5)
C5 C6 1.379(5)
C7 C8 1.513(4)
C8 C9 1.518(5)
C8 C10 1.525(5)
C8 C11 1.531(5)
C12 C13 1.426(4)
C12 C16 1.428(4)
C13 C14 1.406(5)
C13 C17 1.488(5)
C14 C15 1.394(5)
C15 C16 1.404(4)
C16 C18 1.494(5)

loop_
_geom_torsion_atom_site_label_1
_geom_torsion_atom_site_label_2
_geom_torsion_atom_site_label_3
_geom_torsion_atom_site_label_4
_geom_torsion
C7 N C1 C6 81.1(4)
C7 N C1 C2 -100.3(4)
C6 C1 C2 C3 0.0(5)
N C1 C2 C3 -178.5(3)
C6 C1 C2 C12 -178.5(3)
N C1 C2 C12 2.9(4)
C1 C2 C3 C4 0.3(5)
C12 C2 C3 C4 178.8(3)
C2 C3 C4 C5 -0.9(6)
C3 C4 C5 C6 1.2(5)
C4 C5 C6 C1 -0.8(5)
C2 C1 C6 C5 0.2(5)
N C1 C6 C5 178.8(3)
C1 N C7 C8 179.2(3)
C1 N C7 Cl4 1.2(4)
N C7 C8 C9 3.8(5)
Cl4 C7 C8 C9 -178.0(3)
N C7 C8 C10 124.5(4)
Cl4 C7 C8 C10 -57.3(4)
N C7 C8 C11 -115.4(4)
Cl4 C7 C8 C11 62.7(3)
C3 C2 C12 C13 113.6(4)
C1 C2 C12 C13 -67.9(4)
C3 C2 C12 C16 -71.1(4)
C1 C2 C12 C16 107.4(3)
C3 C2 C12 Ti1 20.8(4)
C1 C2 C12 Ti1 -160.7(2)
Cl2 Ti1 C12 C13 42.6(2)
Cl3 Ti1 C12 C13 179.45(17)
Cl1 Ti1 C12 C13 -77.98(17)
C15 Ti1 C12 C13 79.4(2)
C14 Ti1 C12 C13 37.48(19)
C16 Ti1 C12 C13 116.9(3)
Cl2 Ti1 C12 C16 -74.4(2)
Cl3 Ti1 C12 C16 62.51(18)
Cl1 Ti1 C12 C16 165.08(17)
C15 Ti1 C12 C16 -37.51(19)
C14 Ti1 C12 C16 -79.5(2)
C13 Ti1 C12 C16 -116.9(3)
Cl2 Ti1 C12 C2 164.38(18)
Cl3 Ti1 C12 C2 -58.7(2)
Cl1 Ti1 C12 C2 43.8(2)
C15 Ti1 C12 C2 -158.8(3)
C14 Ti1 C12 C2 159.3(3)
C16 Ti1 C12 C2 -121.2(3)
C13 Ti1 C12 C2 121.8(3)
C16 C12 C13 C14 1.7(3)
C2 C12 C13 C14 177.7(3)
Ti1 C12 C13 C14 -61.6(2)
C16 C12 C13 C17 -175.7(3)
C2 C12 C13 C17 0.3(5)
Ti1 C12 C13 C17 121.0(3)
C16 C12 C13 Ti1 63.3(2)
C2 C12 C13 Ti1 -120.7(3)
Cl2 Ti1 C13 C14 -38.9(2)
Cl3 Ti1 C13 C14 114.87(19)
Cl1 Ti1 C13 C14 -142.68(19)
C15 Ti1 C13 C14 37.5(2)
C16 Ti1 C13 C14 78.8(2)
C12 Ti1 C13 C14 115.6(3)
Cl2 Ti1 C13 C12 -154.53(15)
Cl3 Ti1 C13 C12 -0.8(2)
Cl1 Ti1 C13 C12 101.68(17)
C15 Ti1 C13 C12 -78.1(2)
C14 Ti1 C13 C12 -115.6(3)
C16 Ti1 C13 C12 -36.83(17)
Cl2 Ti1 C13 C17 82.2(3)
Cl3 Ti1 C13 C17 -124.0(3)
Cl1 Ti1 C13 C17 -21.6(3)
C15 Ti1 C13 C17 158.6(3)
C14 Ti1 C13 C17 121.1(4)
C16 Ti1 C13 C17 -160.1(3)
C12 Ti1 C13 C17 -123.2(4)
C12 C13 C14 C15 -0.7(4)
C17 C13 C14 C15 176.7(3)
Ti1 C13 C14 C15 -64.6(2)
C12 C13 C14 Ti1 63.9(2)
C17 C13 C14 Ti1 -118.7(3)
Cl2 Ti1 C14 C15 -98.28(19)
Cl3 Ti1 C14 C15 10.5(3)
Cl1 Ti1 C14 C15 157.27(17)
C16 Ti1 C14 C15 37.44(18)
C13 Ti1 C14 C15 116.2(3)
C12 Ti1 C14 C15 78.8(2)
Cl2 Ti1 C14 C13 145.53(19)
Cl3 Ti1 C14 C13 -105.7(2)
Cl1 Ti1 C14 C13 41.1(2)
C15 Ti1 C14 C13 -116.2(3)
C16 Ti1 C14 C13 -78.7(2)
C12 Ti1 C14 C13 -37.38(18)
C13 C14 C15 C16 -0.5(4)
Ti1 C14 C15 C16 -67.7(2)
C13 C14 C15 Ti1 67.2(2)
Cl2 Ti1 C15 C14 81.81(19)
Cl3 Ti1 C15 C14 -172.97(18)
Cl1 Ti1 C15 C14 -37.3(3)
C16 Ti1 C15 C14 -115.5(3)
C13 Ti1 C15 C14 -36.98(19)
C12 Ti1 C15 C14 -78.1(2)
Cl2 Ti1 C15 C16 -162.69(19)
Cl3 Ti1 C15 C16 -57.5(2)
Cl1 Ti1 C15 C16 78.2(2)
C14 Ti1 C15 C16 115.5(3)
C13 Ti1 C15 C16 78.5(2)
C12 Ti1 C15 C16 37.43(18)
C14 C15 C16 C12 1.6(4)
Ti1 C15 C16 C12 -64.3(2)
C14 C15 C16 C18 -172.9(3)
Ti1 C15 C16 C18 121.3(3)
C14 C15 C16 Ti1 65.9(2)
C13 C12 C16 C15 -2.0(3)
C2 C12 C16 C15 -178.0(3)
Ti1 C12 C16 C15 61.7(2)
C13 C12 C16 C18 172.4(3)
C2 C12 C16 C18 -3.6(5)
Ti1 C12 C16 C18 -123.9(4)
C13 C12 C16 Ti1 -63.7(2)
C2 C12 C16 Ti1 120.3(3)
Cl2 Ti1 C16 C15 21.5(2)
Cl3 Ti1 C16 C15 125.0(2)
Cl1 Ti1 C16 C15 -134.33(18)
C14 Ti1 C16 C15 -37.8(2)
C13 Ti1 C16 C15 -79.0(2)
C12 Ti1 C16 C15 -115.7(3)
Cl2 Ti1 C16 C12 137.17(16)
Cl3 Ti1 C16 C12 -119.32(17)
Cl1 Ti1 C16 C12 -18.7(2)
C15 Ti1 C16 C12 115.7(3)
C14 Ti1 C16 C12 77.85(19)
C13 Ti1 C16 C12 36.66(17)
Cl2 Ti1 C16 C18 -99.2(3)
Cl3 Ti1 C16 C18 4.3(3)
Cl1 Ti1 C16 C18 104.9(3)
C15 Ti1 C16 C18 -120.7(4)
C14 Ti1 C16 C18 -158.6(3)
C13 Ti1 C16 C18 160.3(3)
C12 Ti1 C16 C18 123.6(4)
